data_7123825
loop_
_publ_author_name
'Hailmann, Michael'
'Hupp, Benjamin'
'Himmelspach, Alexander'
'Keppner, Fabian'
'Hennig, Philipp T.'
'Bertermann, R\"udiger'
'Steffen, Andreas'
'Finze, Maik'

_publ_section_title
;
 Carba-closo-dodecaboranylethynyl ligands facilitating luminescent
 reversed charge-transfer excited states in gold/silver complexes
;
_journal_name_full 'Chemical Communications'
_journal_paper_doi 10.1039/C9CC05060D
_journal_year 2019
_chemical_formula_moiety 'C39 H41 Au2 B11 P2, C H2 Cl2'
_chemical_formula_sum 'C40 H43 Au2 B11 Cl2 P2'
_chemical_formula_weight 1169.42
_space_group_crystal_system triclinic
_space_group_IT_number 2
_space_group_name_Hall '-P 1'
_space_group_name_H-M_alt 'P -1'
_symmetry_space_group_name_Hall '-P 1'
_symmetry_space_group_name_H-M 'P -1'
_atom_sites_solution_hydrogens geom
_atom_sites_solution_primary iterative
_atom_sites_solution_secondary difmap
_audit_creation_method SHELXL-2014/7
_audit_update_record
;
2018-07-16 deposited with the CCDC.    2019-07-10 downloaded from the CCDC.
;
_cell_angle_alpha 80.9350(10)
_cell_angle_beta 75.0080(10)
_cell_angle_gamma 68.4270(10)
_cell_formula_units_Z 2
_cell_length_a 11.2596(5)
_cell_length_b 12.2332(6)
_cell_length_c 18.0030(9)
_cell_measurement_reflns_used 9890
_cell_measurement_temperature 100(2)
_cell_measurement_theta_max 26.7525
_cell_measurement_theta_min 2.348
_cell_volume 2222.16(19)
_computing_cell_refinement 'Saint+ ver. V8.34A (Bruker AXS)'
_computing_data_collection 'APEX2 ver. 2014.9 (Bruker AXS)'
_computing_data_reduction 'Saint+ ver. V8.34A (Bruker AXS)'
_computing_molecular_graphics 'ShelXLe (Huebschle et all, 2011)'
_computing_publication_material 'SHELXL-2014/7 (Sheldrick, 2014)'
_computing_structure_refinement 'SHELXL-2014/7 (Sheldrick, 2014)'
_computing_structure_solution 'SHELXT (Sheldrick, 2014)'
_diffrn_ambient_temperature 100(2)
_diffrn_measured_fraction_theta_full 0.999
_diffrn_measured_fraction_theta_max 0.998
_diffrn_measurement_device_type 'Bruker X8-APEX II'
_diffrn_measurement_method '\f and \w scans'
_diffrn_radiation_monochromator 'multi-layer mirror'
_diffrn_radiation_type MoK\a
_diffrn_radiation_wavelength 0.71073
_diffrn_reflns_av_R_equivalents 0.0173
_diffrn_reflns_av_unetI/netI 0.0220
_diffrn_reflns_Laue_measured_fraction_full 0.999
_diffrn_reflns_Laue_measured_fraction_max 0.998
_diffrn_reflns_limit_h_max 14
_diffrn_reflns_limit_h_min -14
_diffrn_reflns_limit_k_max 15
_diffrn_reflns_limit_k_min -15
_diffrn_reflns_limit_l_max 19
_diffrn_reflns_limit_l_min -22
_diffrn_reflns_number 22520
_diffrn_reflns_point_group_measured_fraction_full 0.999
_diffrn_reflns_point_group_measured_fraction_max 0.998
_diffrn_reflns_theta_full 26.000
_diffrn_reflns_theta_max 26.753
_diffrn_reflns_theta_min 2.075
_diffrn_source 'rotating-anode (Nonius FR-591)'
_exptl_absorpt_coefficient_mu 6.816
_exptl_absorpt_correction_T_max 0.7454
_exptl_absorpt_correction_T_min 0.4971
_exptl_absorpt_correction_type multi-scan
_exptl_absorpt_process_details 'SadAbs 2014/5 (Bruker AXS)'
_exptl_crystal_colour colorless
_exptl_crystal_density_diffrn 1.748
_exptl_crystal_description block
_exptl_crystal_F_000 1120
_exptl_crystal_size_max 0.16
_exptl_crystal_size_mid 0.15
_exptl_crystal_size_min 0.13
_refine_diff_density_max 1.333
_refine_diff_density_min -0.569
_refine_diff_density_rms 0.088
_refine_ls_extinction_method none
_refine_ls_goodness_of_fit_ref 1.029
_refine_ls_hydrogen_treatment constr
_refine_ls_matrix_type full
_refine_ls_number_parameters 514
_refine_ls_number_reflns 9457
_refine_ls_number_restraints 0
_refine_ls_restrained_S_all 1.029
_refine_ls_R_factor_all 0.0200
_refine_ls_R_factor_gt 0.0170
_refine_ls_shift/su_max 0.002
_refine_ls_shift/su_mean 0.000
_refine_ls_structure_factor_coef Fsqd
_refine_ls_weighting_details 'w=1/[\s^2^(Fo^2^)+(0.0185P)^2^+1.7059P] where P=(Fo^2^+2Fc^2^)/3'
_refine_ls_weighting_scheme calc
_refine_ls_wR_factor_gt 0.0396
_refine_ls_wR_factor_ref 0.0406
_reflns_Friedel_coverage 0.000
_reflns_number_gt 8682
_reflns_number_total 9457
_reflns_threshold_expression 'I > 2\s(I)'
_cod_data_source_file c9cc05060d2.cif
_cod_data_source_block '[12-(Ph3PAu)2CC-closo-1-CB11H11]CH2Cl2'
_cod_database_code 7123825
_shelx_shelxl_version_number 2014/7
_shelx_space_group_comment
;
The symmetry employed for this shelxl refinement is uniquely defined
by the following loop, which should always be used as a source of
symmetry information in preference to the above space-group names.
They are only intended as comments.
;

loop_
_space_group_symop_operation_xyz
'x, y, z'
'-x, -y, -z'

loop_
_atom_site_label
_atom_site_type_symbol
_atom_site_fract_x
_atom_site_fract_y
_atom_site_fract_z
_atom_site_U_iso_or_equiv
_atom_site_adp_type
_atom_site_occupancy
_atom_site_site_symmetry_order
_atom_site_calc_flag
_atom_site_refinement_flags_posn
_atom_site_refinement_flags_adp
Au1 Au 0.33999(2) 0.45900(2) 0.44124(2) 0.01291(3) Uani 1 1 d . .
P1 P 0.24093(6) 0.59864(5) 0.52811(4) 0.01237(12) Uani 1 1 d . .
Cl1 Cl 0.18646(7) 1.07426(7) 0.07767(4) 0.03197(16) Uani 1 1 d . .
C1 C 0.6959(3) -0.0358(2) 0.13800(16) 0.0209(6) Uani 1 1 d . .
H1 H 0.7468 -0.1078 0.0991 0.025 Uiso 1 1 calc R U
Au2 Au 0.36855(2) 0.46758(2) 0.26453(2) 0.01302(3) Uani 1 1 d . .
P2 P 0.30590(6) 0.63254(5) 0.18787(4) 0.01300(12) Uani 1 1 d . .
B2 B 0.7797(3) 0.0522(2) 0.14502(19) 0.0211(6) Uani 1 1 d . .
H2 H 0.8805 0.0424 0.1138 0.025 Uiso 1 1 calc R U
Cl2 Cl 0.02576(9) 1.25311(8) 0.18673(6) 0.0498(2) Uani 1 1 d . .
C2 C 0.4755(2) 0.2736(2) 0.30837(14) 0.0141(5) Uani 1 1 d . .
B3 B 0.6476(3) 0.1043(3) 0.09733(18) 0.0220(6) Uani 1 1 d . .
H3 H 0.6632 0.1283 0.0350 0.026 Uiso 1 1 calc R U
C3 C 0.4238(2) 0.3406(2) 0.36053(14) 0.0141(5) Uani 1 1 d . .
B4 B 0.5322(3) 0.0338(2) 0.14405(18) 0.0197(6) Uani 1 1 d . .
H4 H 0.4736 0.0124 0.1120 0.024 Uiso 1 1 calc R U
C4 C 0.3102(2) 0.7149(2) 0.51014(14) 0.0141(5) Uani 1 1 d . .
C5 C 0.4314(2) 0.6991(2) 0.45999(14) 0.0171(5) Uani 1 1 d . .
H5 H 0.4764 0.6290 0.4359 0.021 Uiso 1 1 calc R U
B5 B 0.5926(3) -0.0619(2) 0.22131(18) 0.0187(6) Uani 1 1 d . .
H5A H 0.5730 -0.1449 0.2391 0.022 Uiso 1 1 calc R U
C6 C 0.4852(3) 0.7883(2) 0.44589(16) 0.0222(6) Uani 1 1 d . .
H6 H 0.5659 0.7781 0.4122 0.027 Uiso 1 1 calc R U
B6 B 0.7452(3) -0.0498(2) 0.22198(18) 0.0179(6) Uani 1 1 d . .
H6A H 0.8243 -0.1256 0.2404 0.021 Uiso 1 1 calc R U
C7 C 0.4186(3) 0.8914(2) 0.48194(16) 0.0250(6) Uani 1 1 d . .
H7 H 0.4546 0.9509 0.4724 0.030 Uiso 1 1 calc R U
B7 B 0.6570(3) 0.1919(2) 0.16315(17) 0.0177(6) Uani 1 1 d . .
H7A H 0.6779 0.2742 0.1442 0.021 Uiso 1 1 calc R U
C8 C 0.2985(3) 0.9079(2) 0.53233(16) 0.0261(6) Uani 1 1 d . .
H8 H 0.2546 0.9779 0.5567 0.031 Uiso 1 1 calc R U
B8 B 0.5030(3) 0.1816(2) 0.16259(17) 0.0171(6) Uani 1 1 d . .
H8A H 0.4242 0.2569 0.1435 0.021 Uiso 1 1 calc R U
C9 C 0.2435(3) 0.8198(2) 0.54647(15) 0.0207(5) Uani 1 1 d . .
H9 H 0.1626 0.8309 0.5800 0.025 Uiso 1 1 calc R U
B9 B 0.4693(3) 0.0774(2) 0.23972(17) 0.0159(6) Uani 1 1 d . .
H9A H 0.3687 0.0857 0.2705 0.019 Uiso 1 1 calc R U
C10 C 0.2488(2) 0.5388(2) 0.62628(14) 0.0139(5) Uani 1 1 d . .
B10 B 0.6021(3) 0.0247(2) 0.28829(17) 0.0163(6) Uani 1 1 d . .
H10 H 0.5875 -0.0013 0.3504 0.020 Uiso 1 1 calc R U
C11 C 0.2936(2) 0.5843(2) 0.67492(15) 0.0186(5) Uani 1 1 d . .
H11 H 0.3177 0.6506 0.6584 0.022 Uiso 1 1 calc R U
B11 B 0.7179(3) 0.0965(2) 0.24082(17) 0.0160(6) Uani 1 1 d . .
H11A H 0.7778 0.1172 0.2723 0.019 Uiso 1 1 calc R U
C13 C 0.2683(3) 0.4311(2) 0.77298(16) 0.0233(6) Uani 1 1 d . .
H13 H 0.2767 0.3942 0.8216 0.028 Uiso 1 1 calc R U
C12 C 0.3025(3) 0.5309(2) 0.74841(15) 0.0221(6) Uani 1 1 d . .
H12 H 0.3314 0.5623 0.7812 0.027 Uiso 1 1 calc R U
B12 B 0.5473(3) 0.1752(2) 0.25126(16) 0.0128(5) Uani 1 1 d . .
C14 C 0.2218(3) 0.3866(2) 0.72493(16) 0.0261(6) Uani 1 1 d . .
H14 H 0.1964 0.3211 0.7419 0.031 Uiso 1 1 calc R U
C15 C 0.2130(3) 0.4390(2) 0.65189(16) 0.0224(6) Uani 1 1 d . .
H15 H 0.1830 0.4077 0.6196 0.027 Uiso 1 1 calc R U
C16 C 0.0686(2) 0.6706(2) 0.52805(15) 0.0163(5) Uani 1 1 d . .
C17 C -0.0265(3) 0.6982(2) 0.59589(16) 0.0226(6) Uani 1 1 d . .
H17 H -0.0024 0.6806 0.6432 0.027 Uiso 1 1 calc R U
C18 C -0.1574(3) 0.7522(2) 0.59270(19) 0.0308(7) Uani 1 1 d . .
H18 H -0.2209 0.7702 0.6380 0.037 Uiso 1 1 calc R U
C19 C -0.1939(3) 0.7793(2) 0.5227(2) 0.0310(7) Uani 1 1 d . .
H19 H -0.2818 0.8147 0.5210 0.037 Uiso 1 1 calc R U
C20 C -0.0999(3) 0.7539(2) 0.45488(19) 0.0292(7) Uani 1 1 d . .
H20 H -0.1246 0.7732 0.4077 0.035 Uiso 1 1 calc R U
C21 C 0.0314(3) 0.6994(2) 0.45721(16) 0.0225(6) Uani 1 1 d . .
H21 H 0.0944 0.6822 0.4116 0.027 Uiso 1 1 calc R U
C22 C 0.2333(2) 0.7621(2) 0.24313(14) 0.0147(5) Uani 1 1 d . .
C23 C 0.3083(2) 0.7860(2) 0.28507(15) 0.0176(5) Uani 1 1 d . .
H23 H 0.3951 0.7379 0.2825 0.021 Uiso 1 1 calc R U
C24 C 0.2539(3) 0.8814(2) 0.33046(15) 0.0204(5) Uani 1 1 d . .
H24 H 0.3046 0.8979 0.3576 0.024 Uiso 1 1 calc R U
C25 C 0.1242(3) 0.9521(2) 0.33555(16) 0.0248(6) Uani 1 1 d . .
H25 H 0.0876 1.0155 0.3666 0.030 Uiso 1 1 calc R U
C26 C 0.0493(3) 0.9288(2) 0.29473(18) 0.0287(7) Uani 1 1 d . .
H26 H -0.0378 0.9763 0.2984 0.034 Uiso 1 1 calc R U
C27 C 0.1036(3) 0.8344(2) 0.24804(16) 0.0224(6) Uani 1 1 d . .
H27 H 0.0530 0.8197 0.2200 0.027 Uiso 1 1 calc R U
C28 C 0.4478(2) 0.6494(2) 0.11850(14) 0.0141(5) Uani 1 1 d . .
C29 C 0.5384(2) 0.5479(2) 0.08361(15) 0.0171(5) Uani 1 1 d . .
H29 H 0.5245 0.4763 0.0966 0.021 Uiso 1 1 calc R U
C30 C 0.6489(2) 0.5546(2) 0.02962(15) 0.0207(5) Uani 1 1 d . .
H30 H 0.7096 0.4871 0.0067 0.025 Uiso 1 1 calc R U
C31 C 0.6691(2) 0.6615(2) 0.00970(15) 0.0203(5) Uani 1 1 d . .
H31 H 0.7432 0.6657 -0.0267 0.024 Uiso 1 1 calc R U
C32 C 0.5789(3) 0.7625(2) 0.04405(15) 0.0206(5) Uani 1 1 d . .
H32 H 0.5928 0.8341 0.0306 0.025 Uiso 1 1 calc R U
C33 C 0.4681(2) 0.7568(2) 0.09830(15) 0.0185(5) Uani 1 1 d . .
H33 H 0.4076 0.8245 0.1211 0.022 Uiso 1 1 calc R U
C34 C 0.1886(2) 0.6413(2) 0.13245(15) 0.0162(5) Uani 1 1 d . .
C35 C 0.1242(2) 0.5602(2) 0.14785(15) 0.0196(5) Uani 1 1 d . .
H35 H 0.1405 0.5010 0.1871 0.024 Uiso 1 1 calc R U
C36 C 0.0350(3) 0.5677(3) 0.10444(16) 0.0250(6) Uani 1 1 d . .
H36 H -0.0081 0.5134 0.1146 0.030 Uiso 1 1 calc R U
C37 C 0.0108(3) 0.6557(3) 0.04658(17) 0.0284(6) Uani 1 1 d . .
H37 H -0.0491 0.6607 0.0179 0.034 Uiso 1 1 calc R U
C38 C 0.0750(3) 0.7367(3) 0.03070(17) 0.0278(6) Uani 1 1 d . .
H38 H 0.0584 0.7959 -0.0085 0.033 Uiso 1 1 calc R U
C39 C 0.1641(3) 0.7292(2) 0.07342(16) 0.0230(6) Uani 1 1 d . .
H39 H 0.2078 0.7832 0.0626 0.028 Uiso 1 1 calc R U
C40 C 0.1774(3) 1.1412(3) 0.15988(17) 0.0308(7) Uani 1 1 d . .
H40A H 0.1908 1.0818 0.2024 0.037 Uiso 1 1 calc R U
H40B H 0.2467 1.1742 0.1493 0.037 Uiso 1 1 calc R U

loop_
_atom_site_aniso_label
_atom_site_aniso_U_11
_atom_site_aniso_U_22
_atom_site_aniso_U_33
_atom_site_aniso_U_23
_atom_site_aniso_U_13
_atom_site_aniso_U_12
Au1 0.01614(5) 0.01165(5) 0.01014(5) -0.00293(3) -0.00146(3) -0.00392(3)
P1 0.0138(3) 0.0123(3) 0.0108(3) -0.0028(2) -0.0006(2) -0.0048(2)
Cl1 0.0325(4) 0.0378(4) 0.0269(4) -0.0055(3) -0.0091(3) -0.0103(3)
C1 0.0213(13) 0.0171(12) 0.0236(15) -0.0096(10) -0.0006(11) -0.0053(10)
Au2 0.01422(5) 0.01179(5) 0.01241(5) 0.00068(3) -0.00280(4) -0.00442(3)
P2 0.0134(3) 0.0129(3) 0.0123(3) 0.0000(2) -0.0029(2) -0.0045(2)
B2 0.0165(14) 0.0167(13) 0.0268(17) -0.0059(12) 0.0033(12) -0.0054(11)
Cl2 0.0423(5) 0.0456(5) 0.0509(6) -0.0173(4) -0.0053(4) -0.0007(4)
C2 0.0142(11) 0.0136(11) 0.0155(13) 0.0035(9) -0.0048(9) -0.0067(9)
B3 0.0286(16) 0.0179(13) 0.0169(16) -0.0052(11) -0.0009(12) -0.0060(12)
C3 0.0188(12) 0.0126(10) 0.0124(12) 0.0012(9) -0.0042(9) -0.0073(9)
B4 0.0200(14) 0.0188(13) 0.0214(16) -0.0067(12) -0.0058(12) -0.0049(11)
C4 0.0180(12) 0.0146(11) 0.0111(12) 0.0005(9) -0.0049(9) -0.0066(9)
C5 0.0159(12) 0.0198(12) 0.0143(13) 0.0005(10) -0.0046(10) -0.0042(10)
B5 0.0176(14) 0.0136(12) 0.0260(17) -0.0025(11) -0.0046(12) -0.0061(11)
C6 0.0178(13) 0.0321(14) 0.0188(14) 0.0043(11) -0.0054(10) -0.0124(11)
B6 0.0135(13) 0.0124(12) 0.0285(17) -0.0023(11) -0.0063(12) -0.0038(10)
C7 0.0383(16) 0.0307(14) 0.0187(14) 0.0023(11) -0.0108(12) -0.0250(13)
B7 0.0195(14) 0.0148(12) 0.0172(15) -0.0015(11) -0.0001(11) -0.0066(11)
C8 0.0420(17) 0.0222(13) 0.0196(15) -0.0057(11) -0.0028(12) -0.0181(12)
B8 0.0199(14) 0.0153(12) 0.0155(15) -0.0035(11) -0.0048(11) -0.0037(11)
C9 0.0244(14) 0.0210(12) 0.0161(14) -0.0044(10) 0.0024(10) -0.0106(11)
B9 0.0139(13) 0.0152(12) 0.0194(15) -0.0044(11) -0.0032(11) -0.0050(10)
C10 0.0148(11) 0.0139(11) 0.0108(12) -0.0028(9) 0.0006(9) -0.0041(9)
B10 0.0194(14) 0.0140(12) 0.0170(15) -0.0003(11) -0.0049(11) -0.0073(11)
C11 0.0179(12) 0.0211(12) 0.0185(14) -0.0019(10) -0.0019(10) -0.0099(10)
B11 0.0138(13) 0.0131(12) 0.0218(16) -0.0021(11) -0.0049(11) -0.0042(10)
C13 0.0231(14) 0.0252(13) 0.0162(14) 0.0040(11) -0.0045(11) -0.0042(11)
C12 0.0212(13) 0.0316(14) 0.0171(14) -0.0021(11) -0.0057(11) -0.0120(11)
B12 0.0146(13) 0.0121(12) 0.0122(14) -0.0005(10) -0.0026(10) -0.0056(10)
C14 0.0359(16) 0.0175(12) 0.0248(16) 0.0031(11) -0.0030(12) -0.0134(12)
C15 0.0318(15) 0.0186(12) 0.0206(15) -0.0042(10) -0.0055(11) -0.0119(11)
C16 0.0148(12) 0.0135(11) 0.0225(14) -0.0028(10) -0.0029(10) -0.0070(9)
C17 0.0202(13) 0.0241(13) 0.0230(15) -0.0060(11) 0.0003(11) -0.0087(11)
C18 0.0168(14) 0.0292(14) 0.0422(19) -0.0084(13) 0.0056(12) -0.0088(11)
C19 0.0137(13) 0.0231(13) 0.055(2) 0.0031(13) -0.0099(13) -0.0059(11)
C20 0.0270(15) 0.0271(14) 0.0383(18) 0.0069(13) -0.0153(13) -0.0128(12)
C21 0.0216(13) 0.0236(13) 0.0231(15) 0.0021(11) -0.0053(11) -0.0099(11)
C22 0.0161(12) 0.0130(10) 0.0126(12) 0.0017(9) -0.0013(9) -0.0046(9)
C23 0.0166(12) 0.0188(12) 0.0167(13) 0.0013(10) -0.0062(10) -0.0047(10)
C24 0.0270(14) 0.0193(12) 0.0178(14) -0.0005(10) -0.0087(11) -0.0090(11)
C25 0.0286(15) 0.0174(12) 0.0234(15) -0.0058(11) -0.0041(12) -0.0014(11)
C26 0.0181(13) 0.0258(14) 0.0365(18) -0.0095(12) -0.0084(12) 0.0037(11)
C27 0.0178(13) 0.0236(13) 0.0265(15) -0.0052(11) -0.0090(11) -0.0038(10)
C28 0.0122(11) 0.0192(11) 0.0109(12) -0.0007(9) -0.0033(9) -0.0049(9)
C29 0.0178(12) 0.0171(11) 0.0181(13) -0.0021(10) -0.0061(10) -0.0062(10)
C30 0.0193(13) 0.0241(13) 0.0162(14) -0.0071(10) -0.0011(10) -0.0044(10)
C31 0.0178(13) 0.0317(14) 0.0125(13) -0.0004(11) -0.0032(10) -0.0102(11)
C32 0.0249(14) 0.0230(13) 0.0181(14) 0.0009(10) -0.0045(11) -0.0140(11)
C33 0.0205(13) 0.0171(11) 0.0164(13) -0.0002(10) -0.0040(10) -0.0053(10)
C34 0.0152(12) 0.0179(11) 0.0164(13) -0.0036(10) -0.0029(10) -0.0061(10)
C35 0.0163(12) 0.0241(12) 0.0180(14) -0.0023(10) 0.0006(10) -0.0090(10)
C36 0.0199(13) 0.0337(15) 0.0255(16) -0.0084(12) 0.0007(11) -0.0152(12)
C37 0.0183(13) 0.0420(16) 0.0283(16) -0.0081(13) -0.0101(12) -0.0086(12)
C38 0.0272(15) 0.0324(15) 0.0249(16) 0.0026(12) -0.0131(12) -0.0085(12)
C39 0.0266(14) 0.0227(13) 0.0237(15) 0.0043(11) -0.0112(11) -0.0116(11)
C40 0.0309(16) 0.0386(16) 0.0236(16) -0.0023(13) -0.0098(12) -0.0098(13)

loop_
_atom_type_symbol
_atom_type_description
_atom_type_scat_dispersion_real
_atom_type_scat_dispersion_imag
_atom_type_scat_source
C C 0.0033 0.0016 'International Tables Vol C Tables 4.2.6.8 and 6.1.1.4'
H H 0.0000 0.0000 'International Tables Vol C Tables 4.2.6.8 and 6.1.1.4'
B B 0.0013 0.0007 'International Tables Vol C Tables 4.2.6.8 and 6.1.1.4'
P P 0.1023 0.0942 'International Tables Vol C Tables 4.2.6.8 and 6.1.1.4'
Au Au -2.0133 8.8022 'International Tables Vol C Tables 4.2.6.8 and 6.1.1.4'
Cl Cl 0.1484 0.1585 'International Tables Vol C Tables 4.2.6.8 and 6.1.1.4'

loop_
_geom_angle_atom_site_label_1
_geom_angle_atom_site_label_2
_geom_angle_atom_site_label_3
_geom_angle
C3 Au1 P1 177.32(7)
C3 Au1 Au2 44.62(7)
P1 Au1 Au2 132.754(16)
C4 P1 C16 106.03(11)
C4 P1 C10 106.35(11)
C16 P1 C10 106.06(11)
C4 P1 Au1 113.43(8)
C16 P1 Au1 111.68(8)
C10 P1 Au1 112.74(7)
B3 C1 B6 114.6(2)
B3 C1 B4 62.98(17)
B6 C1 B4 114.8(2)
B3 C1 B2 62.72(18)
B6 C1 B2 62.82(17)
B4 C1 B2 115.20(19)
B3 C1 B5 114.99(19)
B6 C1 B5 62.87(17)
B4 C1 B5 62.73(17)
B2 C1 B5 115.3(2)
B3 C1 H1 117.7
B6 C1 H1 117.7
B4 C1 H1 117.5
B2 C1 H1 117.4
B5 C1 H1 117.4
C3 Au2 P2 164.72(6)
C3 Au2 C2 31.10(9)
P2 Au2 C2 162.33(6)
C3 Au2 Au1 40.24(6)
P2 Au2 Au1 125.177(16)
C2 Au2 Au1 71.33(6)
C28 P2 C22 106.93(11)
C28 P2 C34 106.20(11)
C22 P2 C34 105.99(11)
C28 P2 Au2 109.50(8)
C22 P2 Au2 111.06(8)
C34 P2 Au2 116.64(8)
C1 B2 B7 104.3(2)
C1 B2 B3 58.47(17)
B7 B2 B3 59.66(16)
C1 B2 B11 104.5(2)
B7 B2 B11 60.37(16)
B3 B2 B11 107.9(2)
C1 B2 B6 58.50(16)
B7 B2 B6 108.0(2)
B3 B2 B6 107.6(2)
B11 B2 B6 59.93(16)
C1 B2 H2 125.1
B7 B2 H2 122.4
B3 B2 H2 121.8
B11 B2 H2 122.2
B6 B2 H2 121.6
C3 C2 B12 171.9(2)
C3 C2 Au2 67.32(14)
B12 C2 Au2 120.75(16)
C1 B3 B7 104.9(2)
C1 B3 B2 58.81(16)
B7 B3 B2 60.11(17)
C1 B3 B8 105.0(2)
B7 B3 B8 60.66(16)
B2 B3 B8 108.8(2)
C1 B3 B4 58.60(16)
B7 B3 B4 108.7(2)
B2 B3 B4 108.3(2)
B8 B3 B4 60.22(17)
C1 B3 H3 124.8
B7 B3 H3 122.0
B2 B3 H3 121.2
B8 B3 H3 121.8
B4 B3 H3 121.3
C2 C3 Au1 176.3(2)
C2 C3 Au2 81.58(16)
Au1 C3 Au2 95.14(9)
C1 B4 B9 104.6(2)
C1 B4 B5 58.78(16)
B9 B4 B5 59.95(16)
C1 B4 B3 58.42(16)
B9 B4 B3 108.2(2)
B5 B4 B3 108.0(2)
C1 B4 B8 104.5(2)
B9 B4 B8 60.65(16)
B5 B4 B8 108.5(2)
B3 B4 B8 59.79(16)
C1 B4 H4 125.0
B9 B4 H4 122.1
B5 B4 H4 121.3
B3 B4 H4 121.6
B8 B4 H4 122.1
C5 C4 C9 119.8(2)
C5 C4 P1 119.74(18)
C9 C4 P1 120.49(19)
C4 C5 C6 120.0(2)
C4 C5 H5 120.0
C6 C5 H5 120.0
C1 B5 B10 104.3(2)
C1 B5 B9 104.34(19)
B10 B5 B9 60.69(16)
C1 B5 B4 58.50(16)
B10 B5 B4 108.31(19)
B9 B5 B4 59.82(16)
C1 B5 B6 58.41(16)
B10 B5 B6 59.62(16)
B9 B5 B6 107.99(19)
B4 B5 B6 107.7(2)
C1 B5 H5A 125.2
B10 B5 H5A 122.2
B9 B5 H5A 122.2
B4 B5 H5A 121.5
B6 B5 H5A 121.8
C7 C6 C5 119.7(3)
C7 C6 H6 120.1
C5 C6 H6 120.1
C1 B6 B10 104.79(19)
C1 B6 B11 104.66(19)
B10 B6 B11 61.02(16)
C1 B6 B2 58.69(17)
B10 B6 B2 108.90(19)
B11 B6 B2 59.93(16)
C1 B6 B5 58.71(16)
B10 B6 B5 59.93(16)
B11 B6 B5 108.73(19)
B2 B6 B5 108.4(2)
C1 B6 H6A 125.0
B10 B6 H6A 121.8
B11 B6 H6A 122.0
B2 B6 H6A 121.2
B5 B6 H6A 121.2
C6 C7 C8 120.8(2)
C6 C7 H7 119.6
C8 C7 H7 119.6
B3 B7 B2 60.22(17)
B3 B7 B12 107.3(2)
B2 B7 B12 107.5(2)
B3 B7 B11 108.0(2)
B2 B7 B11 59.87(16)
B12 B7 B11 59.94(15)
B3 B7 B8 59.99(17)
B2 B7 B8 108.4(2)
B12 B7 B8 59.74(16)
B11 B7 B8 108.3(2)
B3 B7 H7A 121.9
B2 B7 H7A 121.6
B12 B7 H7A 122.3
B11 B7 H7A 121.6
B8 B7 H7A 121.5
C7 C8 C9 120.0(2)
C7 C8 H8 120.0
C9 C8 H8 120.0
B12 B8 B3 106.8(2)
B12 B8 B4 107.03(19)
B3 B8 B4 60.00(16)
B12 B8 B7 59.79(16)
B3 B8 B7 59.35(17)
B4 B8 B7 107.45(19)
B12 B8 B9 60.07(16)
B3 B8 B9 107.27(19)
B4 B8 B9 59.30(16)
B7 B8 B9 107.9(2)
B12 B8 H8A 122.3
B3 B8 H8A 122.4
B4 B8 H8A 122.2
B7 B8 H8A 121.9
B9 B8 H8A 121.9
C8 C9 C4 119.7(2)
C8 C9 H9 120.1
C4 C9 H9 120.1
B4 B9 B5 60.23(16)
B4 B9 B12 107.1(2)
B5 B9 B12 107.41(19)
B4 B9 B10 107.80(19)
B5 B9 B10 59.64(16)
B12 B9 B10 60.09(15)
B4 B9 B8 60.05(16)
B5 B9 B8 108.3(2)
B12 B9 B8 59.42(16)
B10 B9 B8 108.0(2)
B4 B9 H9A 121.9
B5 B9 H9A 121.7
B12 B9 H9A 122.4
B10 B9 H9A 121.7
B8 B9 H9A 121.6
C11 C10 C15 119.3(2)
C11 C10 P1 123.08(19)
C15 C10 P1 117.57(19)
B6 B10 B5 60.44(16)
B6 B10 B9 107.8(2)
B5 B10 B9 59.67(15)
B6 B10 B12 106.9(2)
B5 B10 B12 107.2(2)
B9 B10 B12 59.85(15)
B6 B10 B11 59.72(16)
B5 B10 B11 108.1(2)
B9 B10 B11 107.74(19)
B12 B10 B11 59.40(15)
B6 B10 H10 121.9
B5 B10 H10 121.7
B9 B10 H10 121.8
B12 B10 H10 122.6
B11 B10 H10 121.9
C10 C11 C12 120.1(2)
C10 C11 H11 120.0
C12 C11 H11 120.0
B2 B11 B6 60.14(16)
B2 B11 B12 107.3(2)
B6 B11 B12 107.07(19)
B2 B11 B7 59.76(16)
B6 B11 B7 107.7(2)
B12 B11 B7 59.81(15)
B2 B11 B10 107.7(2)
B6 B11 B10 59.26(16)
B12 B11 B10 60.11(15)
B7 B11 B10 108.1(2)
B2 B11 H11A 121.9
B6 B11 H11A 122.2
B12 B11 H11A 122.2
B7 B11 H11A 121.7
B10 B11 H11A 121.8
C14 C13 C12 119.7(3)
C14 C13 H13 120.1
C12 C13 H13 120.1
C13 C12 C11 120.3(3)
C13 C12 H12 119.9
C11 C12 H12 119.9
C2 B12 B8 122.5(2)
C2 B12 B7 123.2(2)
B8 B12 B7 60.47(16)
C2 B12 B11 120.8(2)
B8 B12 B11 109.08(19)
B7 B12 B11 60.25(15)
C2 B12 B9 120.4(2)
B8 B12 B9 60.51(16)
B7 B12 B9 108.79(19)
B11 B12 B9 108.79(18)
C2 B12 B10 119.3(2)
B8 B12 B10 108.88(19)
B7 B12 B10 108.70(18)
B11 B12 B10 60.49(15)
B9 B12 B10 60.07(15)
C15 C14 C13 120.4(3)
C15 C14 H14 119.8
C13 C14 H14 119.8
C14 C15 C10 120.3(3)
C14 C15 H15 119.9
C10 C15 H15 119.9
C17 C16 C21 119.5(2)
C17 C16 P1 122.2(2)
C21 C16 P1 118.3(2)
C18 C17 C16 119.9(3)
C18 C17 H17 120.1
C16 C17 H17 120.1
C19 C18 C17 120.4(3)
C19 C18 H18 119.8
C17 C18 H18 119.8
C18 C19 C20 120.1(3)
C18 C19 H19 119.9
C20 C19 H19 119.9
C19 C20 C21 120.1(3)
C19 C20 H20 120.0
C21 C20 H20 120.0
C20 C21 C16 120.0(3)
C20 C21 H21 120.0
C16 C21 H21 120.0
C27 C22 C23 119.2(2)
C27 C22 P2 121.9(2)
C23 C22 P2 118.82(18)
C24 C23 C22 120.2(2)
C24 C23 H23 119.9
C22 C23 H23 119.9
C25 C24 C23 120.2(2)
C25 C24 H24 119.9
C23 C24 H24 119.9
C26 C25 C24 120.1(2)
C26 C25 H25 120.0
C24 C25 H25 120.0
C25 C26 C27 120.2(2)
C25 C26 H26 119.9
C27 C26 H26 119.9
C22 C27 C26 120.2(2)
C22 C27 H27 119.9
C26 C27 H27 119.9
C33 C28 C29 119.9(2)
C33 C28 P2 123.28(18)
C29 C28 P2 116.77(19)
C30 C29 C28 119.8(2)
C30 C29 H29 120.1
C28 C29 H29 120.1
C31 C30 C29 120.1(2)
C31 C30 H30 119.9
C29 C30 H30 119.9
C30 C31 C32 120.1(2)
C30 C31 H31 120.0
C32 C31 H31 120.0
C33 C32 C31 120.2(2)
C33 C32 H32 119.9
C31 C32 H32 119.9
C32 C33 C28 119.8(2)
C32 C33 H33 120.1
C28 C33 H33 120.1
C35 C34 C39 119.6(2)
C35 C34 P2 120.59(19)
C39 C34 P2 119.8(2)
C34 C35 C36 119.9(2)
C34 C35 H35 120.1
C36 C35 H35 120.1
C37 C36 C35 120.0(3)
C37 C36 H36 120.0
C35 C36 H36 120.0
C36 C37 C38 120.5(3)
C36 C37 H37 119.7
C38 C37 H37 119.7
C39 C38 C37 119.7(3)
C39 C38 H38 120.1
C37 C38 H38 120.1
C38 C39 C34 120.3(3)
C38 C39 H39 119.9
C34 C39 H39 119.9
Cl2 C40 Cl1 112.01(16)
Cl2 C40 H40A 109.2
Cl1 C40 H40A 109.2
Cl2 C40 H40B 109.2
Cl1 C40 H40B 109.2
H40A C40 H40B 107.9

loop_
_geom_bond_atom_site_label_1
_geom_bond_atom_site_label_2
_geom_bond_distance
Au1 C3 2.012(2)
Au1 P1 2.2685(6)
Au1 Au2 3.1026(2)
P1 C4 1.810(2)
P1 C16 1.812(2)
P1 C10 1.815(2)
Cl1 C40 1.764(3)
C1 B3 1.702(4)
C1 B6 1.705(4)
C1 B4 1.705(4)
C1 B2 1.708(4)
C1 B5 1.710(4)
C1 H1 1.1000
Au2 C3 2.188(2)
Au2 P2 2.2480(6)
Au2 C2 2.346(2)
P2 C28 1.812(2)
P2 C22 1.814(2)
P2 C34 1.815(3)
B2 B7 1.772(4)
B2 B3 1.774(4)
B2 B11 1.774(4)
B2 B6 1.778(4)
B2 H2 1.1000
Cl2 C40 1.757(3)
C2 C3 1.225(3)
C2 B12 1.551(3)
B3 B7 1.764(4)
B3 B8 1.776(4)
B3 B4 1.780(4)
B3 H3 1.1000
B4 B9 1.770(4)
B4 B5 1.777(4)
B4 B8 1.783(4)
B4 H4 1.1000
C4 C5 1.392(3)
C4 C9 1.393(3)
C5 C6 1.394(4)
C5 H5 0.9300
B5 B10 1.772(4)
B5 B9 1.772(4)
B5 B6 1.781(4)
B5 H5A 1.1000
C6 C7 1.373(4)
C6 H6 0.9300
B6 B10 1.766(4)
B6 B11 1.775(4)
B6 H6A 1.1000
C7 C8 1.383(4)
C7 H7 0.9300
B7 B12 1.776(4)
B7 B11 1.783(4)
B7 B8 1.788(4)
B7 H7A 1.1000
C8 C9 1.390(4)
C8 H8 0.9300
B8 B12 1.775(4)
B8 B9 1.794(4)
B8 H8A 1.1000
C9 H9 0.9300
B9 B12 1.787(4)
B9 B10 1.790(4)
B9 H9A 1.1000
C10 C11 1.385(3)
C10 C15 1.398(3)
B10 B12 1.791(4)
B10 B11 1.798(4)
B10 H10 1.1000
C11 C12 1.391(4)
C11 H11 0.9300
B11 B12 1.778(4)
B11 H11A 1.1000
C13 C14 1.382(4)
C13 C12 1.386(4)
C13 H13 0.9300
C12 H12 0.9300
C14 C15 1.380(4)
C14 H14 0.9300
C15 H15 0.9300
C16 C17 1.393(4)
C16 C21 1.398(4)
C17 C18 1.388(4)
C17 H17 0.9300
C18 C19 1.380(5)
C18 H18 0.9300
C19 C20 1.384(4)
C19 H19 0.9300
C20 C21 1.388(4)
C20 H20 0.9300
C21 H21 0.9300
C22 C27 1.390(3)
C22 C23 1.397(3)
C23 C24 1.386(3)
C23 H23 0.9300
C24 C25 1.384(4)
C24 H24 0.9300
C25 C26 1.377(4)
C25 H25 0.9300
C26 C27 1.390(4)
C26 H26 0.9300
C27 H27 0.9300
C28 C33 1.393(3)
C28 C29 1.399(3)
C29 C30 1.387(4)
C29 H29 0.9300
C30 C31 1.386(4)
C30 H30 0.9300
C31 C32 1.391(4)
C31 H31 0.9300
C32 C33 1.388(4)
C32 H32 0.9300
C33 H33 0.9300
C34 C35 1.387(3)
C34 C39 1.392(4)
C35 C36 1.394(4)
C35 H35 0.9300
C36 C37 1.377(4)
C36 H36 0.9300
C37 C38 1.385(4)
C37 H37 0.9300
C38 C39 1.384(4)
C38 H38 0.9300
C39 H39 0.9300
C40 H40A 0.9700
C40 H40B 0.9700
